data_7045257
loop_
_publ_author_name
'Liu, Guang-Ning'
'Zhao, Ruo-Yu'
'Xu, Hong'
'Wang, Zi-Han'
'Liu, Qi-Sheng'
'Shahid, Malik Zeeshan'
'Miao, Jin-Ling'
'Chen, Guozhu'
'Li, Cuncheng'

_publ_section_title
;
 The structures, water stabilities and photoluminescence properties of two
 types of iodocuprate(i)-based hybrids.
;
_journal_issue 7
_journal_name_full 'Dalton transactions (Cambridge, England : 2003)'
_journal_page_first 2306
_journal_page_last 2317
_journal_paper_doi 10.1039/c7dt04558a
_journal_volume 47
_journal_year 2018
_chemical_formula_moiety 'Cu6 I10, 2(C16 H20 N2)'
_chemical_formula_sum 'C32 H40 Cu6 I10 N4'
_chemical_formula_weight 2130.92
_space_group_crystal_system monoclinic
_space_group_IT_number 14
_space_group_name_Hall '-P 2ybc'
_space_group_name_H-M_alt 'P 1 21/c 1'
_symmetry_space_group_name_Hall '-P 2ybc'
_symmetry_space_group_name_H-M 'P 1 21/c 1'
_atom_sites_solution_hydrogens geom
_atom_sites_solution_primary direct
_audit_creation_date 2017-06-27
_audit_creation_method
;
Olex2 1.2
(compiled 2017.03.28 svn.r3405 for OlexSys, GUI svn.r5337)
;
_audit_update_record
;
2017-09-12 deposited with the CCDC.
2018-01-11 downloaded from the CCDC.
;
_cell_angle_alpha 90
_cell_angle_beta 107.183(5)
_cell_angle_gamma 90
_cell_formula_units_Z 2
_cell_length_a 9.1833(4)
_cell_length_b 22.5276(16)
_cell_length_c 13.3199(7)
_cell_measurement_reflns_used 3326
_cell_measurement_temperature 293(2)
_cell_measurement_theta_max 27.2710
_cell_measurement_theta_min 3.6490
_cell_volume 2632.6(3)
_computing_molecular_graphics 'Olex2 (Dolomanov et al., 2009)'
_computing_publication_material 'Olex2 (Dolomanov et al., 2009)'
_computing_structure_refinement 'ShelXL (Sheldrick, 2015)'
_computing_structure_solution 'SIR2004 (Burla et al., 2007)'
_diffrn_ambient_temperature 293(2)
_diffrn_measured_fraction_theta_full 0.994
_diffrn_measured_fraction_theta_max 0.994
_diffrn_measurement_device_type 'multiwire proportional'
_diffrn_measurement_method 'phi and omega scans'
_diffrn_radiation_monochromator graphite
_diffrn_radiation_type MoK\a
_diffrn_radiation_wavelength 0.71073
_diffrn_reflns_av_R_equivalents 0.0555
_diffrn_reflns_av_unetI/netI 0.1410
_diffrn_reflns_Laue_measured_fraction_full 0.994
_diffrn_reflns_Laue_measured_fraction_max 0.994
_diffrn_reflns_limit_h_max 11
_diffrn_reflns_limit_h_min -11
_diffrn_reflns_limit_k_max 18
_diffrn_reflns_limit_k_min -27
_diffrn_reflns_limit_l_max 16
_diffrn_reflns_limit_l_min -16
_diffrn_reflns_number 14904
_diffrn_reflns_point_group_measured_fraction_full 0.994
_diffrn_reflns_point_group_measured_fraction_max 0.994
_diffrn_reflns_theta_full 25.242
_diffrn_reflns_theta_max 25.499
_diffrn_reflns_theta_min 3.202
_exptl_absorpt_coefficient_mu 8.270
_exptl_absorpt_correction_T_max 1.00000
_exptl_absorpt_correction_T_min 0.28656
_exptl_absorpt_correction_type multi-scan
_exptl_absorpt_process_details
;
CrysAlisPro, Agilent Technologies,
Version 1.171.37.35 (release 13-08-2014 CrysAlis171 .NET)
(compiled Aug 13 2014,18:06:01)
Empirical absorption correction using spherical harmonics,
 implemented in SCALE3 ABSPACK scaling algorithm.
;
_exptl_crystal_colour yellow
_exptl_crystal_colour_primary yellow
_exptl_crystal_density_diffrn 2.688
_exptl_crystal_description prism
_exptl_crystal_F_000 1928
_exptl_crystal_preparation Luminescent
_exptl_crystal_size_max 0.2
_exptl_crystal_size_mid 0.16
_exptl_crystal_size_min 0.13
_refine_diff_density_max 3.198
_refine_diff_density_min -0.853
_refine_diff_density_rms 0.219
_refine_ls_extinction_method none
_refine_ls_goodness_of_fit_ref 1.014
_refine_ls_hydrogen_treatment constr
_refine_ls_matrix_type full
_refine_ls_number_parameters 235
_refine_ls_number_reflns 4857
_refine_ls_number_restraints 18
_refine_ls_restrained_S_all 1.015
_refine_ls_R_factor_all 0.1207
_refine_ls_R_factor_gt 0.0616
_refine_ls_shift/su_max 0.004
_refine_ls_shift/su_mean 0.000
_refine_ls_structure_factor_coef Fsqd
_refine_ls_weighting_details 'w=1/[\s^2^(Fo^2^)+(0.0100P)^2^] where P=(Fo^2^+2Fc^2^)/3'
_refine_ls_weighting_scheme calc
_refine_ls_wR_factor_gt 0.1101
_refine_ls_wR_factor_ref 0.1200
_reflns_Friedel_coverage 0.000
_reflns_number_gt 2282
_reflns_number_total 4857
_reflns_threshold_expression 'I > 2\s(I)'
_cod_data_source_file c7dt04558a2.cif
_cod_data_source_block compound_3
_cod_depositor_comments
;
The following automatic conversions were performed:

'_diffrn_ambient_temperature' value '293 (2)' was changed to '293(2)'
- the value was reformatted.

Automatic conversion script
Id: cif_fix_values 4973 2017-02-22 13:04:09Z antanas 

 Adding full bibliography for 7045253--7045258.cif.
;
_cod_database_code 7045257
_shelx_shelxl_version_number 2014/7
_shelx_space_group_comment
;
The symmetry employed for this shelxl refinement is uniquely defined
by the following loop, which should always be used as a source of
symmetry information in preference to the above space-group names.
They are only intended as comments.
;
_shelx_estimated_absorpt_t_max 'not measured'
_shelx_estimated_absorpt_t_min 'not measured'
_olex2_refinement_description
;
1. Fixed Uiso
 At 1.2 times of:
  All C(H) groups, All C(H,H) groups
 At 1.5 times of:
  All C(H,H,H) groups
2. Uiso/Uaniso restraints and constraints
Uanis(C1) \\sim Ueq, Uanis(C16) \\sim Ueq: with sigma of 0.02 and sigma for
terminal atoms of 0.04
Uanis(C2) \\sim Ueq: with sigma of 0.005 and sigma for terminal atoms of 0.01
3.a Secondary CH2 refined with riding coordinates:
 C2(H2A,H2B), C15(H15A,H15B)
3.b Me refined with riding coordinates:
 C1(H1A,H1B,H1C), C16(H16A,H16B,H16C)
3.c Aromatic/amide H refined with riding coordinates:
 C3(H3), C4(H4), C5(H5), C6(H6), C8(H8), C9(H9), C11(H11), C12(H12), C13(H13),
 C14(H14)
;
_olex2_submission_special_instructions 'No special instructions were received'

loop_
_space_group_symop_operation_xyz
'x, y, z'
'-x, y+1/2, -z+1/2'
'-x, -y, -z'
'x, -y-1/2, z-1/2'

loop_
_atom_site_label
_atom_site_type_symbol
_atom_site_fract_x
_atom_site_fract_y
_atom_site_fract_z
_atom_site_U_iso_or_equiv
_atom_site_adp_type
_atom_site_occupancy
_atom_site_site_symmetry_order
_atom_site_calc_flag
_atom_site_refinement_flags_posn
_atom_site_refinement_flags_adp
I1 I 0.06943(3) 0.38770(2) 0.11828(2) 0.05195(11) Uani 1 1 d . .
I2 I -0.11693(3) 0.55333(2) 0.19255(2) 0.04614(10) Uani 1 1 d . .
I3 I 0.33614(3) 0.54929(2) 0.13220(2) 0.05191(11) Uani 1 1 d . .
I4 I 0.11401(3) 0.71858(2) 0.17092(2) 0.05044(11) Uani 1 1 d . .
I5 I 0.29012(4) 0.59813(2) 0.45719(2) 0.06511(13) Uani 1 1 d . .
Cu1 Cu 0.08894(7) 0.50033(3) 0.13400(5) 0.0686(3) Uani 1 1 d . .
Cu2 Cu 0.08508(8) 0.61591(4) 0.07407(5) 0.0780(3) Uani 1 1 d . .
Cu3 Cu 0.13801(8) 0.61570(4) 0.27189(5) 0.0952(3) Uani 1 1 d . .
N1 N 0.7807(4) 0.87814(19) 0.9152(2) 0.0559(14) Uani 1 1 d . .
N2 N 0.4318(3) 0.86451(16) 0.4211(2) 0.0385(12) Uani 1 1 d . .
C1 C 0.8669(8) 0.9226(3) 1.0910(4) 0.144(3) Uani 1 1 d . U
H1A H 0.9161 0.9543 1.1367 0.216 Uiso 1 1 calc R .
H1B H 0.7635 0.9189 1.0927 0.216 Uiso 1 1 calc R .
H1C H 0.9203 0.8862 1.1140 0.216 Uiso 1 1 calc R .
C2 C 0.8681(4) 0.9377(2) 0.9672(3) 0.0399(9) Uani 1 1 d . U
H2A H 0.8114 0.9734 0.9393 0.048 Uiso 1 1 calc R .
H2B H 0.9704 0.9402 0.9608 0.048 Uiso 1 1 calc R .
C3 C 0.8705(5) 0.8275(3) 0.9108(4) 0.076(2) Uani 1 1 d . .
H3 H 0.9711 0.8259 0.9533 0.092 Uiso 1 1 calc R .
C4 C 0.8136(4) 0.7822(2) 0.8471(3) 0.0559(18) Uani 1 1 d . .
H4 H 0.8785 0.7522 0.8385 0.067 Uiso 1 1 calc R .
C5 C 0.6389(4) 0.87763(19) 0.8643(3) 0.0298(13) Uani 1 1 d . .
H5 H 0.5779 0.9102 0.8671 0.036 Uiso 1 1 calc R .
C6 C 0.5793(5) 0.8306(2) 0.8076(4) 0.072(2) Uani 1 1 d . .
H6 H 0.4752 0.8309 0.7734 0.086 Uiso 1 1 calc R .
C7 C 0.6648(4) 0.7789(2) 0.7951(3) 0.0504(16) Uani 1 1 d . .
C8 C 0.5974(5) 0.7243(2) 0.7275(3) 0.0612(18) Uani 1 1 d . .
H8 H 0.5414 0.6954 0.7498 0.073 Uiso 1 1 calc R .
C9 C 0.6278(5) 0.7210(2) 0.6249(3) 0.0611(18) Uani 1 1 d . .
H9 H 0.6826 0.6899 0.6075 0.073 Uiso 1 1 calc R .
C10 C 0.5657(4) 0.7702(2) 0.5516(3) 0.0512(17) Uani 1 1 d . .
C11 C 0.4113(4) 0.7695(2) 0.4936(3) 0.0479(17) Uani 1 1 d . .
H11 H 0.3505 0.7376 0.5001 0.057 Uiso 1 1 calc R .
C12 C 0.3499(5) 0.8148(2) 0.4284(3) 0.0557(18) Uani 1 1 d . .
H12 H 0.2489 0.8122 0.3872 0.067 Uiso 1 1 calc R .
C13 C 0.6399(4) 0.8242(2) 0.5380(3) 0.0572(18) Uani 1 1 d . .
H13 H 0.7427 0.8275 0.5750 0.069 Uiso 1 1 calc R .
C14 C 0.5774(4) 0.8697(2) 0.4783(3) 0.0484(16) Uani 1 1 d . .
H14 H 0.6327 0.9041 0.4762 0.058 Uiso 1 1 calc R .
C15 C 0.3577(5) 0.9181(2) 0.3610(3) 0.0613(18) Uani 1 1 d . .
H15A H 0.4128 0.9537 0.3913 0.074 Uiso 1 1 calc R .
H15B H 0.2535 0.9216 0.3634 0.074 Uiso 1 1 calc R .
C16 C 0.3605(7) 0.9102(3) 0.2441(3) 0.119(3) Uani 1 1 d . U
H16A H 0.3137 0.9440 0.2034 0.178 Uiso 1 1 calc R .
H16B H 0.4642 0.9069 0.2427 0.178 Uiso 1 1 calc R .
H16C H 0.3055 0.8749 0.2149 0.178 Uiso 1 1 calc R .

loop_
_atom_site_aniso_label
_atom_site_aniso_U_11
_atom_site_aniso_U_22
_atom_site_aniso_U_33
_atom_site_aniso_U_23
_atom_site_aniso_U_13
_atom_site_aniso_U_12
I1 0.04611(15) 0.0538(2) 0.05438(16) -0.00557(18) 0.01252(13) 0.00466(17)
I2 0.04185(14) 0.0392(2) 0.05838(16) -0.00450(17) 0.01643(12) -0.00201(16)
I3 0.04003(14) 0.0512(2) 0.06487(17) 0.00354(18) 0.01602(13) 0.00272(17)
I4 0.04455(14) 0.0411(2) 0.06314(17) -0.00274(18) 0.01199(13) -0.00367(17)
I5 0.05908(18) 0.0835(3) 0.04711(17) 0.0063(2) 0.00698(15) -0.0179(2)
Cu1 0.0607(3) 0.0629(5) 0.0891(4) 0.0020(4) 0.0329(3) 0.0010(4)
Cu2 0.1031(5) 0.0690(6) 0.0543(4) 0.0017(4) 0.0115(4) 0.0219(5)
Cu3 0.1049(5) 0.1091(7) 0.0554(4) 0.0155(4) -0.0012(4) -0.0372(5)
N1 0.073(2) 0.059(3) 0.0405(18) 0.017(2) 0.0244(16) 0.005(2)
N2 0.0433(17) 0.048(3) 0.0299(15) -0.0077(17) 0.0188(13) 0.0028(18)
C1 0.219(7) 0.130(6) 0.053(3) -0.033(4) -0.006(4) -0.008(6)
C2 0.0395(14) 0.0334(16) 0.0398(14) -0.0094(13) 0.0012(11) 0.0058(13)
C3 0.056(3) 0.078(5) 0.077(3) 0.018(3) -0.007(3) -0.010(3)
C4 0.036(2) 0.035(3) 0.086(3) -0.006(3) 0.001(2) 0.006(2)
C5 0.0255(18) 0.022(3) 0.037(2) -0.013(2) 0.0017(16) -0.0080(19)
C6 0.031(2) 0.092(5) 0.094(3) 0.019(3) 0.020(2) 0.030(3)
C7 0.042(2) 0.061(4) 0.050(2) 0.031(2) 0.0180(18) 0.004(3)
C8 0.061(3) 0.052(4) 0.072(3) -0.003(3) 0.022(2) -0.034(3)
C9 0.050(2) 0.057(4) 0.065(3) 0.020(3) 0.001(2) 0.036(3)
C10 0.038(2) 0.042(3) 0.073(3) -0.010(3) 0.018(2) -0.009(2)
C11 0.031(2) 0.044(3) 0.068(3) 0.005(3) 0.012(2) 0.004(2)
C12 0.049(2) 0.033(3) 0.078(3) -0.017(3) 0.007(2) -0.021(2)
C13 0.028(2) 0.089(4) 0.056(2) -0.026(3) 0.0155(19) -0.027(2)
C14 0.040(2) 0.041(3) 0.052(3) 0.027(2) -0.005(2) 0.009(2)
C15 0.060(3) 0.046(3) 0.069(3) 0.044(3) 0.006(2) 0.017(3)
C16 0.189(5) 0.128(6) 0.048(3) 0.036(3) 0.049(3) 0.036(5)

loop_
_atom_type_symbol
_atom_type_description
_atom_type_scat_dispersion_real
_atom_type_scat_dispersion_imag
_atom_type_scat_source
C C 0.0033 0.0016 'International Tables Vol C Tables 4.2.6.8 and 6.1.1.4'
H H 0.0000 0.0000 'International Tables Vol C Tables 4.2.6.8 and 6.1.1.4'
N N 0.0061 0.0033 'International Tables Vol C Tables 4.2.6.8 and 6.1.1.4'
Cu Cu 0.3201 1.2651 'International Tables Vol C Tables 4.2.6.8 and 6.1.1.4'
I I -0.4742 1.8119 'International Tables Vol C Tables 4.2.6.8 and 6.1.1.4'

loop_
_geom_angle_atom_site_label_1
_geom_angle_atom_site_label_2
_geom_angle_atom_site_label_3
_geom_angle
_geom_angle_site_symmetry_1
_geom_angle_site_symmetry_3
Cu2 I1 Cu1 96.87(2) 3_565 .
Cu1 I2 Cu2 56.50(2) . .
Cu1 I2 Cu3 73.98(3) . .
Cu3 I2 Cu2 51.39(2) . .
Cu1 I3 Cu2 63.06(2) . .
Cu2 I4 Cu3 57.37(2) . .
I1 Cu1 Cu2 159.15(3) . .
I2 Cu1 I1 116.86(3) . .
I2 Cu1 Cu2 72.21(3) . .
I3 Cu1 I1 118.35(3) . .
I3 Cu1 I2 123.23(3) . .
I3 Cu1 Cu2 60.92(2) . .
I1 Cu2 I2 105.00(3) 3_565 .
I1 Cu2 I3 116.92(3) 3_565 .
I1 Cu2 I4 118.03(3) 3_565 .
I1 Cu2 Cu1 102.74(3) 3_565 .
I3 Cu2 I2 101.07(2) . .
I3 Cu2 Cu1 56.02(2) . .
I4 Cu2 I2 98.00(3) . .
I4 Cu2 I3 113.58(2) . .
I4 Cu2 Cu1 135.15(3) . .
Cu1 Cu2 I2 51.29(2) . .
Cu3 Cu2 I1 158.16(4) . 3_565
Cu3 Cu2 I2 55.31(2) . .
Cu3 Cu2 I3 79.24(3) . .
Cu3 Cu2 I4 61.96(3) . .
Cu3 Cu2 Cu1 73.22(3) . .
I4 Cu3 I2 109.11(2) . .
I5 Cu3 I2 118.71(3) . .
I5 Cu3 I4 125.50(3) . .
I5 Cu3 Cu2 155.89(4) . .
Cu2 Cu3 I2 73.30(3) . .
Cu2 Cu3 I4 60.67(3) . .
C3 N1 C2 117.7(3) . .
C5 N1 C2 122.4(4) . .
C5 N1 C3 119.0(4) . .
C12 N2 C15 121.7(3) . .
C14 N2 C12 120.7(4) . .
C14 N2 C15 117.0(4) . .
H1A C1 H1B 109.5 . .
H1A C1 H1C 109.5 . .
H1B C1 H1C 109.5 . .
C2 C1 H1A 109.5 . .
C2 C1 H1B 109.5 . .
C2 C1 H1C 109.5 . .
N1 C2 C1 96.1(4) . .
N1 C2 H2A 112.5 . .
N1 C2 H2B 112.5 . .
C1 C2 H2A 112.5 . .
C1 C2 H2B 112.5 . .
H2A C2 H2B 110.0 . .
N1 C3 H3 119.4 . .
C4 C3 N1 121.3(4) . .
C4 C3 H3 119.4 . .
C3 C4 H4 119.3 . .
C3 C4 C7 121.3(5) . .
C7 C4 H4 119.3 . .
N1 C5 H5 120.2 . .
N1 C5 C6 119.6(4) . .
C6 C5 H5 120.2 . .
C5 C6 H6 117.8 . .
C5 C6 C7 124.5(4) . .
C7 C6 H6 117.8 . .
C4 C7 C6 113.8(4) . .
C4 C7 C8 121.2(4) . .
C6 C7 C8 125.0(3) . .
C7 C8 H8 122.3 . .
C9 C8 C7 115.3(4) . .
C9 C8 H8 122.3 . .
C8 C9 H9 122.2 . .
C8 C9 C10 115.6(4) . .
C10 C9 H9 122.2 . .
C11 C10 C9 119.1(4) . .
C11 C10 C13 112.5(4) . .
C13 C10 C9 128.1(3) . .
C10 C11 H11 119.8 . .
C12 C11 C10 120.5(4) . .
C12 C11 H11 119.8 . .
N2 C12 H12 119.0 . .
C11 C12 N2 122.1(4) . .
C11 C12 H12 119.0 . .
C10 C13 H13 116.6 . .
C14 C13 C10 126.7(3) . .
C14 C13 H13 116.6 . .
N2 C14 H14 121.3 . .
C13 C14 N2 117.3(4) . .
C13 C14 H14 121.3 . .
N2 C15 H15A 110.2 . .
N2 C15 H15B 110.2 . .
N2 C15 C16 107.5(4) . .
H15A C15 H15B 108.5 . .
C16 C15 H15A 110.2 . .
C16 C15 H15B 110.2 . .
C15 C16 H16A 109.5 . .
C15 C16 H16B 109.5 . .
C15 C16 H16C 109.5 . .
H16A C16 H16B 109.5 . .
H16A C16 H16C 109.5 . .
H16B C16 H16C 109.5 . .

loop_
_geom_bond_atom_site_label_1
_geom_bond_atom_site_label_2
_geom_bond_distance
_geom_bond_site_symmetry_2
I1 Cu1 2.5479(9) .
I1 Cu2 2.5370(7) 3_565
I2 Cu1 2.5455(8) .
I2 Cu2 3.1063(9) .
I2 Cu3 2.6665(8) .
I3 Cu1 2.5304(7) .
I3 Cu2 2.6669(8) .
I4 Cu2 2.6234(8) .
I4 Cu3 2.6560(9) .
I5 Cu3 2.4825(7) .
Cu1 Cu2 2.7205(11) .
Cu2 I1 2.5370(7) 3_565
Cu2 Cu3 2.5342(9) .
N1 C2 1.610(6) .
N1 C3 1.419(7) .
N1 C5 1.279(4) .
N2 C12 1.367(6) .
N2 C14 1.334(4) .
N2 C15 1.496(6) .
C1 H1A 0.9600 .
C1 H1B 0.9600 .
C1 H1C 0.9600 .
C1 C2 1.687(7) .
C2 H2A 0.9700 .
C2 H2B 0.9700 .
C3 H3 0.9300 .
C3 C4 1.332(7) .
C4 H4 0.9300 .
C4 C7 1.339(5) .
C5 H5 0.9300 .
C5 C6 1.323(6) .
C6 H6 0.9300 .
C6 C7 1.440(7) .
C7 C8 1.543(7) .
C8 H8 0.9300 .
C8 C9 1.476(7) .
C9 H9 0.9300 .
C9 C10 1.477(6) .
C10 C11 1.400(5) .
C10 C13 1.430(7) .
C11 H11 0.9300 .
C11 C12 1.351(6) .
C12 H12 0.9300 .
C13 H13 0.9300 .
C13 C14 1.321(6) .
C14 H14 0.9300 .
C15 H15A 0.9700 .
C15 H15B 0.9700 .
C15 C16 1.575(6) .
C16 H16A 0.9600 .
C16 H16B 0.9600 .
C16 H16C 0.9600 .

loop_
_geom_torsion_atom_site_label_1
_geom_torsion_atom_site_label_2
_geom_torsion_atom_site_label_3
_geom_torsion_atom_site_label_4
_geom_torsion
N1 C3 C4 C7 -9.0(8)
N1 C5 C6 C7 -2.2(7)
C2 N1 C3 C4 -162.8(4)
C2 N1 C5 C6 167.8(4)
C3 N1 C2 C1 -90.1(5)
C3 N1 C5 C6 -1.0(6)
C3 C4 C7 C6 5.5(7)
C3 C4 C7 C8 -175.7(5)
C4 C7 C8 C9 -76.2(5)
C5 N1 C2 C1 101.0(4)
C5 N1 C3 C4 6.6(7)
C5 C6 C7 C4 0.1(7)
C5 C6 C7 C8 -178.7(5)
C6 C7 C8 C9 102.5(5)
C7 C8 C9 C10 -61.5(5)
C8 C9 C10 C11 -79.9(5)
C8 C9 C10 C13 92.9(6)
C9 C10 C11 C12 177.9(5)
C9 C10 C13 C14 -173.7(5)
C10 C11 C12 N2 -4.3(7)
C10 C13 C14 N2 -3.0(7)
C11 C10 C13 C14 -0.5(7)
C12 N2 C14 C13 2.9(6)
C12 N2 C15 C16 -89.3(5)
C13 C10 C11 C12 4.0(7)
C14 N2 C12 C11 0.6(7)
C14 N2 C15 C16 98.9(4)
C15 N2 C12 C11 -170.9(4)
C15 N2 C14 C13 174.8(4)
